data_4065900
loop_
_publ_author_name
'Torker, Sebastian'
'M\"uller, Andre'
'Sigrist, Raphael'
'Chen, Peter'

_publ_section_title
;
 Tuning the Steric Properties of a Metathesis Catalyst for
 Copolymerization of Norbornene and Cyclooctene toward Complete
 Alternation
;
_journal_issue 12
_journal_name_full Organometallics
_journal_page_first 2735
_journal_paper_doi 10.1021/om100185g
_journal_volume 29
_journal_year 2010
_chemical_compound_source 'LOC ETH Zurich'
_chemical_formula_moiety 'C43 H72 Cl2 P2 Ru '
_chemical_formula_sum 'C43 H72 Cl2 P2 Ru'
_chemical_formula_weight 822.973
_chemical_name_systematic
;
 ?
;
_space_group_IT_number 14
_symmetry_cell_setting monoclinic
_symmetry_space_group_name_Hall '-P 2yn'
_symmetry_space_group_name_H-M 'P 1 21/n 1'
_atom_sites_solution_primary direct
_atom_sites_solution_secondary difmap
_audit_creation_method maXus
_cell_angle_alpha 90.00
_cell_angle_beta 94.2538(12)
_cell_angle_gamma 90.00
_cell_formula_units_Z 4
_cell_length_a 9.9639(2)
_cell_length_b 26.1162(6)
_cell_length_c 16.4726(4)
_cell_measurement_temperature 203
_cell_volume 4274.68(17)
_computing_structure_refinement 'SHELXL-97 (Sheldrick, 1997)'
_computing_structure_solution 'SIR97(Altomare et al., J. Appl. Cryst.,1999)'
_diffrn_measured_fraction_theta_full 0.752
_diffrn_measured_fraction_theta_max 0.752
_diffrn_orient_matrix_type X=UH
_diffrn_orient_matrix_UB_11 -0.08286
_diffrn_orient_matrix_UB_12 0.04455
_diffrn_orient_matrix_UB_13 -0.03575
_diffrn_orient_matrix_UB_21 -0.02066
_diffrn_orient_matrix_UB_22 -0.03082
_diffrn_orient_matrix_UB_23 0.00948
_diffrn_orient_matrix_UB_31 -0.01442
_diffrn_orient_matrix_UB_32 0.02600
_diffrn_orient_matrix_UB_33 0.05312
_diffrn_radiation_source 'fine-focus sealed tube'
_diffrn_radiation_type ' MoK\a'
_diffrn_radiation_wavelength_id all
_diffrn_reflns_av_R_equivalents 0.053
_diffrn_reflns_limit_h_max 12
_diffrn_reflns_limit_h_min -12
_diffrn_reflns_limit_k_max 33
_diffrn_reflns_limit_k_min -33
_diffrn_reflns_limit_l_max 21
_diffrn_reflns_limit_l_min -21
_diffrn_reflns_number 13913
_diffrn_reflns_theta_full 27.43
_diffrn_reflns_theta_max 27.43
_diffrn_reflns_theta_min 2.44
_exptl_absorpt_coefficient_mu 0.595
_exptl_absorpt_correction_T_max 0.921
_exptl_absorpt_correction_T_min 0.836
_exptl_absorpt_correction_type integration
_exptl_absorpt_process_details
;
Gaussian integration (Coppens, 1970)
;
_exptl_crystal_colour black
_exptl_crystal_density_diffrn 1.279
_exptl_crystal_density_method 'not measured'
_exptl_crystal_description Cube
_exptl_crystal_F_000 1752.0
_exptl_crystal_size_max .24
_exptl_crystal_size_mid .2
_exptl_crystal_size_min .14
_refine_diff_density_max 0.821
_refine_diff_density_min -1.073
_refine_diff_density_rms 0.216
_refine_ls_extinction_method none
_refine_ls_goodness_of_fit_ref 1.047
_refine_ls_hydrogen_treatment constr
_refine_ls_matrix_type full
_refine_ls_number_parameters 433
_refine_ls_number_reflns 7332
_refine_ls_number_restraints 0
_refine_ls_restrained_S_all 1.047
_refine_ls_R_factor_all 0.0688
_refine_ls_R_factor_gt 0.0476
_refine_ls_shift/su_max 0.018
_refine_ls_shift/su_mean 0.000
_refine_ls_structure_factor_coef Fsqd
_refine_ls_weighting_details 'calc w=1/[\s^2^(Fo^2^)+ (0.1000P)^2^+0.0000P] where P=(Fo^2^+2Fc^2^)/3'
_refine_ls_weighting_scheme calc
_refine_ls_wR_factor_gt 0.1320
_refine_ls_wR_factor_ref 0.1567
_reflns_number_gt 5848
_reflns_number_total 7332
_reflns_threshold_expression >2sigma(I)
_cod_data_source_file om100185g_si_002.cif
_cod_data_source_block Complex_1
_cod_depositor_comments
;
The following automatic conversions were performed:

'_symmetry_cell_setting' value 'Monoclinic' changed to 'monoclinic'
according to /home/saulius/struct/CIF-dictionaries/cif_core.dic
dictionary named 'cif_core.dic' version 2.4.1 from 2010-06-29.

Automatic conversion script
Id: cif_fix_values 1715 2011-07-08 13:25:40Z adriana 
;
_cod_original_cell_volume 4274.7(2)
_cod_original_sg_symbol_H-M 'P 21/n        '
_cod_original_formula_sum 'C43 H72 Cl2 P2 Ru '
_cod_database_code 4065900

loop_
_symmetry_equiv_pos_as_xyz
+X,+Y,+Z
-X,-Y,-Z
'-X+ 1/2,+Y+ 1/2,-Z+ 1/2'
'+X+ 1/2,-Y+ 1/2,+Z+ 1/2'

loop_
_atom_site_label
_atom_site_type_symbol
_atom_site_fract_x
_atom_site_fract_y
_atom_site_fract_z
_atom_site_U_iso_or_equiv
_atom_site_adp_type
_atom_site_occupancy
_atom_site_symmetry_multiplicity
_atom_site_calc_flag
_atom_site_refinement_flags
Ru1 Ru -0.00119(3) 0.143147(11) 0.776976(17) 0.01879(12) Uani 1 1 d .
Cl1 Cl 0.17786(11) 0.11427(4) 0.87093(6) 0.0311(2) Uani 1 1 d .
Cl2 Cl -0.20957(10) 0.16885(4) 0.70607(6) 0.0303(2) Uani 1 1 d .
P1 P 0.02242(10) 0.22862(4) 0.83278(6) 0.0211(2) Uani 1 1 d .
P2 P -0.07112(11) 0.05482(4) 0.75628(6) 0.0218(2) Uani 1 1 d .
C1 C 0.1971(4) 0.25027(15) 0.8632(2) 0.0237(8) Uani 1 1 d .
C2 C 0.2787(4) 0.26409(18) 0.7914(2) 0.0319(10) Uani 1 1 d .
C3 C 0.4274(4) 0.2685(2) 0.8193(3) 0.0403(11) Uani 1 1 d .
C4 C 0.4499(5) 0.30883(19) 0.8857(3) 0.0413(12) Uani 1 1 d .
C5 C 0.3640(5) 0.29885(19) 0.9562(3) 0.0396(11) Uani 1 1 d .
C6 C 0.2145(4) 0.29359(17) 0.9277(2) 0.0343(10) Uani 1 1 d .
C7 C -0.0618(4) 0.22909(15) 0.9302(2) 0.0266(9) Uani 1 1 d .
C8 C 0.0116(5) 0.19707(18) 0.9971(2) 0.0331(10) Uani 1 1 d .
C9 C -0.0564(5) 0.20210(19) 1.0769(2) 0.0399(11) Uani 1 1 d .
C10 C -0.2025(5) 0.18579(19) 1.0654(3) 0.0403(11) Uani 1 1 d .
C11 C -0.2793(5) 0.2156(2) 0.9978(3) 0.0420(12) Uani 1 1 d .
C12 C -0.2089(4) 0.21211(18) 0.9185(3) 0.0342(10) Uani 1 1 d .
C13 C -0.0699(5) 0.27874(17) 0.7707(2) 0.0339(10) Uani 1 1 d .
C14 C -0.0952(8) 0.3292(2) 0.8066(3) 0.072(2) Uani 1 1 d .
C15 C -0.2006(7) 0.3593(2) 0.7544(3) 0.0627(18) Uani 1 1 d .
C16 C -0.1658(7) 0.3641(2) 0.6662(3) 0.0642(18) Uani 1 1 d .
C17 C -0.1315(7) 0.3148(2) 0.6317(3) 0.0669(18) Uani 1 1 d .
C18 C -0.0279(4) 0.28325(17) 0.6829(2) 0.0327(10) Uani 1 1 d .
C19 C -0.1715(4) 0.04377(15) 0.6581(2) 0.0235(8) Uani 1 1 d .
C20 C -0.2579(4) -0.00502(17) 0.6502(2) 0.0340(10) Uani 1 1 d .
C21 C -0.3515(4) -0.00268(19) 0.5722(2) 0.0383(11) Uani 1 1 d .
C22 C -0.2716(5) 0.0047(2) 0.4977(3) 0.0413(12) Uani 1 1 d .
C23 C -0.1831(4) 0.05157(18) 0.5060(2) 0.0350(10) Uani 1 1 d .
C24 C -0.0896(4) 0.04893(17) 0.5842(2) 0.0307(10) Uani 1 1 d .
C25 C 0.0661(4) 0.00723(15) 0.7699(2) 0.0257(9) Uani 1 1 d .
C26 C 0.0254(5) -0.05008(16) 0.7594(3) 0.0363(10) Uani 1 1 d .
C27 C 0.1445(5) -0.08431(18) 0.7853(3) 0.0461(13) Uani 1 1 d .
C28 C 0.2666(5) -0.07219(19) 0.7389(3) 0.0485(14) Uani 1 1 d .
C29 C 0.3051(5) -0.01670(19) 0.7473(3) 0.0441(12) Uani 1 1 d .
C30 C 0.1870(4) 0.01892(16) 0.7209(2) 0.0316(10) Uani 1 1 d .
C31 C -0.1892(4) 0.03559(16) 0.8332(2) 0.0279(9) Uani 1 1 d .
C32 C -0.1249(5) 0.0404(2) 0.9211(2) 0.0410(12) Uani 1 1 d .
C33 C -0.2214(6) 0.0208(2) 0.9822(3) 0.0560(15) Uani 1 1 d .
C34 C -0.3547(5) 0.0489(2) 0.9742(3) 0.0488(14) Uani 1 1 d .
C35 C -0.4183(5) 0.0440(2) 0.8875(3) 0.0446(12) Uani 1 1 d .
C36 C -0.3227(4) 0.06416(18) 0.8259(3) 0.0334(10) Uani 1 1 d .
C37 C 0.0762(4) 0.15204(14) 0.6804(2) 0.0253(9) Uani 1 1 d .
C38 C 0.2117(4) 0.14692(15) 0.6518(2) 0.0266(9) Uani 1 1 d .
C39 C 0.3309(5) 0.14627(18) 0.7038(3) 0.0400(11) Uani 1 1 d .
C40 C 0.4531(5) 0.1422(2) 0.6717(4) 0.0577(16) Uani 1 1 d .
C41 C 0.4628(6) 0.1368(2) 0.5899(5) 0.069(2) Uani 1 1 d .
C42 C 0.3481(7) 0.1360(2) 0.5381(4) 0.0588(17) Uani 1 1 d .
C43 C 0.2232(5) 0.14248(17) 0.5683(3) 0.0390(11) Uani 1 1 d .
H1 H 0.2365 0.2206 0.8899 0.028 Uiso 1 1 d R
H2A H 0.2659 0.2385 0.7498 0.038 Uiso 1 1 d R
H2B H 0.2483 0.2966 0.7700 0.038 Uiso 1 1 d R
H3A H 0.4575 0.2362 0.8413 0.048 Uiso 1 1 d R
H3B H 0.4780 0.2772 0.7739 0.048 Uiso 1 1 d R
H4A H 0.5429 0.3097 0.9055 0.050 Uiso 1 1 d R
H4B H 0.4242 0.3415 0.8629 0.050 Uiso 1 1 d R
H5A H 0.3925 0.2672 0.9815 0.047 Uiso 1 1 d R
H5B H 0.3746 0.3261 0.9953 0.047 Uiso 1 1 d R
H6A H 0.1819 0.3251 0.9036 0.041 Uiso 1 1 d R
H6B H 0.1629 0.2851 0.9728 0.041 Uiso 1 1 d R
H7 H -0.0615 0.2640 0.9483 0.032 Uiso 1 1 d R
H8A H 0.0074 0.1619 0.9802 0.040 Uiso 1 1 d R
H8B H 0.1039 0.2077 1.0043 0.040 Uiso 1 1 d R
H9A H -0.0096 0.1818 1.1186 0.048 Uiso 1 1 d R
H9B H -0.0537 0.2375 1.0928 0.048 Uiso 1 1 d R
H10A H -0.2052 0.1503 1.0499 0.048 Uiso 1 1 d R
H10B H -0.2451 0.1900 1.1154 0.048 Uiso 1 1 d R
H11A H -0.3697 0.2028 0.9896 0.050 Uiso 1 1 d R
H11B H -0.2813 0.2509 1.0139 0.050 Uiso 1 1 d R
H12A H -0.2553 0.2330 0.8775 0.041 Uiso 1 1 d R
H12B H -0.2120 0.1770 0.9012 0.041 Uiso 1 1 d R
H13 H -0.1538 0.2608 0.7619 0.041 Uiso 1 1 d R
H14A H -0.1221 0.3243 0.8608 0.087 Uiso 1 1 d R
H14B H -0.0127 0.3483 0.8087 0.087 Uiso 1 1 d R
H15A H -0.2827 0.3400 0.7536 0.075 Uiso 1 1 d R
H15B H -0.2144 0.3926 0.7768 0.075 Uiso 1 1 d R
H16A H -0.2382 0.3792 0.6327 0.077 Uiso 1 1 d R
H16B H -0.0878 0.3857 0.6663 0.077 Uiso 1 1 d R
H17A H -0.2116 0.2944 0.6243 0.080 Uiso 1 1 d R
H17B H -0.0949 0.3201 0.5801 0.080 Uiso 1 1 d R
H18A H 0.0578 0.3001 0.6841 0.039 Uiso 1 1 d R
H18B H -0.0205 0.2497 0.6598 0.039 Uiso 1 1 d R
H19 H -0.2304 0.0729 0.6553 0.028 Uiso 1 1 d R
H20A H -0.1991 -0.0339 0.6468 0.041 Uiso 1 1 d R
H20B H -0.3090 -0.0085 0.6970 0.041 Uiso 1 1 d R
H21A H -0.4028 -0.0338 0.5664 0.046 Uiso 1 1 d R
H21B H -0.4114 0.0258 0.5762 0.046 Uiso 1 1 d R
H22A H -0.2155 -0.0247 0.4916 0.050 Uiso 1 1 d R
H22B H -0.3324 0.0085 0.4500 0.050 Uiso 1 1 d R
H23A H -0.1302 0.0541 0.4598 0.042 Uiso 1 1 d R
H23B H -0.2384 0.0815 0.5089 0.042 Uiso 1 1 d R
H24A H -0.0353 0.0793 0.5898 0.037 Uiso 1 1 d R
H24B H -0.0324 0.0194 0.5820 0.037 Uiso 1 1 d R
H25 H 0.0991 0.0132 0.8253 0.031 Uiso 1 1 d R
H26A H -0.0475 -0.0573 0.7926 0.044 Uiso 1 1 d R
H26B H -0.0029 -0.0565 0.7033 0.044 Uiso 1 1 d R
H27A H 0.1686 -0.0800 0.8424 0.055 Uiso 1 1 d R
H27B H 0.1199 -0.1194 0.7748 0.055 Uiso 1 1 d R
H28A H 0.3415 -0.0924 0.7604 0.058 Uiso 1 1 d R
H28B H 0.2475 -0.0800 0.6823 0.058 Uiso 1 1 d R
H29A H 0.3353 -0.0091 0.8027 0.053 Uiso 1 1 d R
H29B H 0.3764 -0.0099 0.7127 0.053 Uiso 1 1 d R
H30A H 0.1618 0.0136 0.6641 0.038 Uiso 1 1 d R
H30B H 0.2136 0.0539 0.7297 0.038 Uiso 1 1 d R
H31 H -0.2101 0.0003 0.8221 0.033 Uiso 1 1 d R
H32A H -0.0421 0.0215 0.9261 0.049 Uiso 1 1 d R
H32B H -0.1070 0.0758 0.9328 0.049 Uiso 1 1 d R
H33A H -0.2379 -0.0148 0.9715 0.067 Uiso 1 1 d R
H33B H -0.1809 0.0250 1.0365 0.067 Uiso 1 1 d R
H34A H -0.4142 0.0347 1.0116 0.059 Uiso 1 1 d R
H34B H -0.3393 0.0844 0.9866 0.059 Uiso 1 1 d R
H35A H -0.4380 0.0087 0.8760 0.053 Uiso 1 1 d R
H35B H -0.5001 0.0636 0.8820 0.053 Uiso 1 1 d R
H36A H -0.3063 0.0999 0.8360 0.040 Uiso 1 1 d R
H36B H -0.3644 0.0598 0.7719 0.040 Uiso 1 1 d R
H37 H 0.0219 0.1627 0.6329 0.030 Uiso 1 1 d R
H39 H 0.3248 0.1477 0.7617 0.048 Uiso 1 1 d R
H40 H 0.5332 0.1435 0.7079 0.069 Uiso 1 1 d R
H41 H 0.5497 0.1337 0.5688 0.083 Uiso 1 1 d R
H42 H 0.3545 0.1307 0.4809 0.071 Uiso 1 1 d R
H43 H 0.1427 0.1442 0.5326 0.047 Uiso 1 1 d R

loop_
_atom_site_aniso_label
_atom_site_aniso_U_11
_atom_site_aniso_U_22
_atom_site_aniso_U_33
_atom_site_aniso_U_23
_atom_site_aniso_U_13
_atom_site_aniso_U_12
Ru1 0.0194(2) 0.01704(18) 0.01973(18) -0.00096(11) 0.00014(12) -0.00106(12)
Cl1 0.0346(6) 0.0276(5) 0.0294(5) -0.0015(4) -0.0080(4) 0.0026(4)
Cl2 0.0218(5) 0.0263(5) 0.0417(6) -0.0010(4) -0.0051(4) -0.0001(4)
P1 0.0242(5) 0.0184(5) 0.0207(5) -0.0010(4) 0.0023(4) -0.0010(4)
P2 0.0270(6) 0.0181(5) 0.0199(5) -0.0005(4) -0.0009(4) -0.0033(4)
C1 0.024(2) 0.025(2) 0.0219(18) 0.0010(15) -0.0002(16) -0.0064(16)
C2 0.032(2) 0.038(3) 0.025(2) -0.0006(17) 0.0010(18) -0.010(2)
C3 0.030(2) 0.056(3) 0.035(2) -0.001(2) 0.006(2) -0.013(2)
C4 0.035(3) 0.043(3) 0.044(3) 0.003(2) -0.011(2) -0.014(2)
C5 0.040(3) 0.039(3) 0.037(2) -0.007(2) -0.012(2) -0.008(2)
C6 0.036(3) 0.036(3) 0.031(2) -0.0129(18) 0.0004(19) -0.009(2)
C7 0.034(2) 0.022(2) 0.0237(19) -0.0005(15) 0.0061(17) -0.0017(17)
C8 0.034(2) 0.040(3) 0.026(2) 0.0053(18) 0.0075(18) 0.003(2)
C9 0.052(3) 0.045(3) 0.024(2) 0.0019(19) 0.006(2) -0.002(2)
C10 0.046(3) 0.044(3) 0.033(2) 0.003(2) 0.020(2) 0.000(2)
C11 0.035(3) 0.054(3) 0.040(3) 0.011(2) 0.016(2) -0.001(2)
C12 0.031(2) 0.037(3) 0.035(2) 0.0045(18) 0.0032(19) -0.003(2)
C13 0.043(3) 0.031(2) 0.027(2) 0.0031(17) 0.0029(19) 0.005(2)
C14 0.124(6) 0.048(4) 0.045(3) 0.007(3) 0.006(4) 0.022(4)
C15 0.086(5) 0.042(3) 0.059(3) 0.001(2) 0.006(3) 0.037(3)
C16 0.080(5) 0.051(4) 0.061(4) 0.018(3) 0.001(3) 0.026(3)
C17 0.093(5) 0.066(4) 0.040(3) 0.016(3) -0.003(3) 0.032(4)
C18 0.034(2) 0.030(2) 0.034(2) 0.0061(18) 0.0071(19) 0.0046(19)
C19 0.026(2) 0.022(2) 0.0223(18) -0.0018(15) -0.0031(16) -0.0031(16)
C20 0.040(3) 0.034(2) 0.027(2) 0.0000(18) -0.0037(19) -0.009(2)
C21 0.036(3) 0.041(3) 0.037(2) -0.004(2) -0.003(2) -0.014(2)
C22 0.038(3) 0.053(3) 0.032(2) -0.013(2) -0.008(2) -0.005(2)
C23 0.039(3) 0.042(3) 0.023(2) 0.0002(18) 0.0005(19) -0.001(2)
C24 0.028(2) 0.034(2) 0.030(2) -0.0037(18) -0.0008(18) -0.0097(19)
C25 0.037(2) 0.020(2) 0.0202(18) -0.0001(15) -0.0014(16) 0.0012(17)
C26 0.049(3) 0.021(2) 0.039(2) -0.0008(18) 0.006(2) 0.002(2)
C27 0.073(4) 0.020(2) 0.043(3) -0.0007(19) -0.010(3) 0.008(2)
C28 0.052(3) 0.040(3) 0.051(3) -0.009(2) -0.017(3) 0.024(3)
C29 0.038(3) 0.043(3) 0.049(3) -0.005(2) -0.009(2) 0.007(2)
C30 0.037(3) 0.024(2) 0.034(2) -0.0002(17) 0.0021(19) 0.0045(19)
C31 0.039(3) 0.022(2) 0.0218(18) 0.0009(15) -0.0003(17) -0.0047(18)
C32 0.039(3) 0.056(3) 0.028(2) -0.001(2) 0.004(2) -0.001(2)
C33 0.062(4) 0.078(4) 0.027(2) 0.009(2) 0.003(2) -0.009(3)
C34 0.042(3) 0.068(4) 0.038(3) -0.008(2) 0.011(2) -0.022(3)
C35 0.037(3) 0.058(3) 0.039(3) -0.001(2) 0.008(2) -0.012(2)
C36 0.028(2) 0.037(3) 0.036(2) 0.0020(19) 0.0015(19) -0.0054(19)
C37 0.028(2) 0.019(2) 0.028(2) -0.0043(15) -0.0046(17) 0.0032(17)
C38 0.027(2) 0.019(2) 0.034(2) 0.0014(16) 0.0069(18) 0.0017(16)
C39 0.027(3) 0.040(3) 0.053(3) 0.013(2) 0.003(2) 0.000(2)
C40 0.027(3) 0.056(4) 0.092(5) 0.026(3) 0.016(3) 0.001(2)
C41 0.050(4) 0.042(3) 0.121(6) 0.025(3) 0.047(4) 0.016(3)
C42 0.077(5) 0.035(3) 0.071(4) 0.009(2) 0.046(3) 0.007(3)
C43 0.049(3) 0.030(3) 0.040(3) 0.0046(18) 0.013(2) 0.002(2)

loop_
_atom_type_symbol
_atom_type_description
_atom_type_scat_dispersion_real
_atom_type_scat_dispersion_imag
_atom_type_scat_source
C C 0.0033 0.0016 'International Tables Vol C Tables 4.2.6.8 and 6.1.1.4'
H H 0.0000 0.0000 'International Tables Vol C Tables 4.2.6.8 and 6.1.1.4'
Cl Cl 0.1484 0.1585 'International Tables Vol C Tables 4.2.6.8 and 6.1.1.4'
P P 0.1023 0.0942 'International Tables Vol C Tables 4.2.6.8 and 6.1.1.4'
Ru Ru -1.2594 0.8363 'International Tables Vol C Tables 4.2.6.8 and 6.1.1.4'

loop_
_diffrn_radiation_wavelength
0.71073

loop_
_exptl_crystal_face_index_h
_exptl_crystal_face_index_k
_exptl_crystal_face_index_l
_exptl_crystal_face_perp_dist
-5 0 1 0.150
0 1 -12 0.060
-3 -1 6 0.137
-17 -1 -14 0.136
-1 -2 17 0.190
11 2 -10 0.076
0 -1 0 0.149
-5 18 1 0.105
2 5 -1 0.068

loop_
_geom_angle_atom_site_label_1
_geom_angle_atom_site_label_2
_geom_angle_atom_site_label_3
_geom_angle
C37 Ru1 Cl1 105.04(13)
C37 Ru1 Cl2 86.94(13)
Cl1 Ru1 Cl2 167.96(4)
C37 Ru1 P1 100.23(12)
Cl1 Ru1 P1 89.90(4)
Cl2 Ru1 P1 89.03(4)
C37 Ru1 P2 97.66(12)
Cl1 Ru1 P2 89.07(4)
Cl2 Ru1 P2 88.19(4)
P1 Ru1 P2 161.72(4)
C13 P1 C1 110.4(2)
C13 P1 C7 103.44(19)
C1 P1 C7 103.76(17)
C13 P1 Ru1 114.20(15)
C1 P1 Ru1 116.41(13)
C7 P1 Ru1 107.20(13)
C25 P2 C19 110.25(18)
C25 P2 C31 103.62(18)
C19 P2 C31 102.92(18)
C25 P2 Ru1 114.84(13)
C19 P2 Ru1 113.58(13)
C31 P2 Ru1 110.51(13)
C2 C1 C6 108.6(3)
C2 C1 P1 113.8(3)
C6 C1 P1 117.3(3)
C3 C2 C1 110.3(3)
C4 C3 C2 110.9(4)
C5 C4 C3 111.7(4)
C4 C5 C6 111.8(4)
C5 C6 C1 109.3(4)
C12 C7 C8 109.6(3)
C12 C7 P1 112.2(3)
C8 C7 P1 113.3(3)
C7 C8 C9 110.8(4)
C10 C9 C8 110.6(4)
C9 C10 C11 112.0(4)
C10 C11 C12 111.0(4)
C7 C12 C11 111.7(4)
C14 C13 C18 112.0(4)
C14 C13 P1 120.0(3)
C18 C13 P1 114.3(3)
C13 C14 C15 111.5(5)
C16 C15 C14 112.6(5)
C17 C16 C15 112.1(5)
C16 C17 C18 115.5(5)
C17 C18 C13 109.9(4)
C24 C19 C20 109.6(3)
C24 C19 P2 113.4(3)
C20 C19 P2 117.6(3)
C21 C20 C19 109.9(3)
C22 C21 C20 111.0(4)
C23 C22 C21 111.5(4)
C22 C23 C24 110.8(4)
C19 C24 C23 110.3(3)
C30 C25 C26 110.0(3)
C30 C25 P2 114.0(3)
C26 C25 P2 116.7(3)
C27 C26 C25 110.0(4)
C28 C27 C26 111.9(4)
C29 C28 C27 111.3(4)
C28 C29 C30 111.9(4)
C25 C30 C29 110.3(4)
C36 C31 C32 109.5(4)
C36 C31 P2 114.0(3)
C32 C31 P2 112.2(3)
C33 C32 C31 110.6(4)
C34 C33 C32 111.8(4)
C33 C34 C35 109.9(4)
C34 C35 C36 110.8(4)
C31 C36 C35 111.2(4)
C38 C37 Ru1 136.3(3)
C43 C38 C39 118.1(4)
C43 C38 C37 118.0(4)
C39 C38 C37 123.9(4)
C40 C39 C38 120.0(5)
C41 C40 C39 121.3(6)
C40 C41 C42 119.8(6)
C41 C42 C43 120.2(5)
C42 C43 C38 120.4(5)
C2 C1 H1 108.8
C6 C1 H1 104.6
P1 C1 H1 102.7
C3 C2 H2A 110.0
C1 C2 H2A 109.8
C3 C2 H2B 108.4
C1 C2 H2B 108.8
H2A C2 H2B 109.5
C4 C3 H3A 108.2
C2 C3 H3A 108.5
C4 C3 H3B 109.9
C2 C3 H3B 109.8
H3A C3 H3B 109.5
C5 C4 H4A 109.3
C3 C4 H4A 110.4
C5 C4 H4B 107.7
C3 C4 H4B 108.2
H4A C4 H4B 109.5
C4 C5 H5A 108.3
C6 C5 H5A 107.8
C4 C5 H5B 110.2
C6 C5 H5B 109.2
H5A C5 H5B 109.5
C5 C6 H6A 109.9
C1 C6 H6A 108.9
C5 C6 H6B 110.3
C1 C6 H6B 108.9
H6A C6 H6B 109.5
C12 C7 H7 107.2
C8 C7 H7 107.8
P1 C7 H7 106.4
C7 C8 H8A 107.9
C9 C8 H8A 108.6
C7 C8 H8B 109.6
C9 C8 H8B 110.5
H8A C8 H8B 109.5
C10 C9 H9A 110.2
C8 C9 H9A 110.2
C10 C9 H9B 108.2
C8 C9 H9B 108.2
H9A C9 H9B 109.5
C9 C10 H10A 108.2
C11 C10 H10A 107.3
C9 C10 H10B 110.0
C11 C10 H10B 109.8
H10A C10 H10B 109.5
C10 C11 H11A 109.9
C12 C11 H11A 110.2
C10 C11 H11B 108.0
C12 C11 H11B 108.3
H11A C11 H11B 109.5
C7 C12 H12A 109.3
C11 C12 H12A 109.7
C7 C12 H12B 108.9
C11 C12 H12B 107.6
H12A C12 H12B 109.5
C14 C13 H13 108.9
C18 C13 H13 101.0
P1 C13 H13 97.4
C13 C14 H14A 108.8
C15 C14 H14A 111.4
C13 C14 H14B 107.9
C15 C14 H14B 107.6
H14A C14 H14B 109.5
C16 C15 H15A 106.5
C14 C15 H15A 106.7
C16 C15 H15B 110.1
C14 C15 H15B 111.3
H15A C15 H15B 109.5
C17 C16 H16A 109.1
C15 C16 H16A 111.5
C17 C16 H16B 107.8
C15 C16 H16B 106.8
H16A C16 H16B 109.5
C16 C17 H17A 108.8
C18 C17 H17A 107.0
C16 C17 H17B 109.6
C18 C17 H17B 106.4
H17A C17 H17B 109.5
C17 C18 H18A 109.1
C13 C18 H18A 108.7
C17 C18 H18B 110.0
C13 C18 H18B 109.6
H18A C18 H18B 109.5
C24 C19 H19 104.7
C20 C19 H19 108.5
P2 C19 H19 101.9
C21 C20 H20A 108.6
C19 C20 H20A 108.5
C21 C20 H20B 110.6
C19 C20 H20B 109.7
H20A C20 H20B 109.5
C22 C21 H21A 109.5
C20 C21 H21A 109.6
C22 C21 H21B 108.8
C20 C21 H21B 108.4
H21A C21 H21B 109.5
C23 C22 H22A 108.5
C21 C22 H22A 109.1
C23 C22 H22B 108.6
C21 C22 H22B 109.7
H22A C22 H22B 109.5
C22 C23 H23A 109.6
C24 C23 H23A 109.5
C22 C23 H23B 109.3
C24 C23 H23B 108.1
H23A C23 H23B 109.5
C19 C24 H24A 109.1
C23 C24 H24A 110.3
C19 C24 H24B 108.3
C23 C24 H24B 109.3
H24A C24 H24B 109.5
C30 C25 H25 104.0
C26 C25 H25 109.2
P2 C25 H25 101.8
C27 C26 H26A 109.4
C25 C26 H26A 109.1
C27 C26 H26B 109.6
C25 C26 H26B 109.2
H26A C26 H26B 109.5
C28 C27 H27A 108.5
C26 C27 H27A 109.8
C28 C27 H27B 108.1
C26 C27 H27B 109.0
H27A C27 H27B 109.5
C29 C28 H28A 108.1
C27 C28 H28A 109.3
C29 C28 H28B 108.9
C27 C28 H28B 109.7
H28A C28 H28B 109.5
C28 C29 H29A 110.2
C30 C29 H29A 108.9
C28 C29 H29B 108.6
C30 C29 H29B 107.7
H29A C29 H29B 109.5
C25 C30 H30A 109.0
C29 C30 H30A 109.2
C25 C30 H30B 109.2
C29 C30 H30B 109.7
H30A C30 H30B 109.5
C36 C31 H31 106.3
C32 C31 H31 108.9
P2 C31 H31 105.7
C33 C32 H32A 110.5
C31 C32 H32A 109.4
C33 C32 H32B 107.8
C31 C32 H32B 108.9
H32A C32 H32B 109.5
C34 C33 H33A 108.5
C32 C33 H33A 108.1
C34 C33 H33B 109.4
C32 C33 H33B 109.5
H33A C33 H33B 109.5
C33 C34 H34A 109.6
C35 C34 H34A 109.6
C33 C34 H34B 108.9
C35 C34 H34B 109.2
H34A C34 H34B 109.5
C34 C35 H35A 109.3
C36 C35 H35A 109.1
C34 C35 H35B 109.5
C36 C35 H35B 108.7
H35A C35 H35B 109.5
C31 C36 H36A 109.0
C35 C36 H36A 108.9
C31 C36 H36B 109.3
C35 C36 H36B 108.9
H36A C36 H36B 109.5
C38 C37 H37 104.0
Ru1 C37 H37 119.8
C40 C39 H39 120.7
C38 C39 H39 119.3
C41 C40 H40 119.9
C39 C40 H40 118.8
C40 C41 H41 119.8
C42 C41 H41 120.3
C41 C42 H42 119.9
C43 C42 H42 119.8
C42 C43 H43 121.2
C38 C43 H43 118.4

loop_
_geom_bond_atom_site_label_1
_geom_bond_atom_site_label_2
_geom_bond_distance
Ru1 C37 1.834(4)
Ru1 Cl1 2.3953(10)
Ru1 Cl2 2.4012(10)
Ru1 P1 2.4188(10)
Ru1 P2 2.4265(10)
P1 C13 1.861(4)
P1 C1 1.863(4)
P1 C7 1.865(4)
P2 C25 1.849(4)
P2 C19 1.860(4)
P2 C31 1.861(4)
C1 C2 1.527(5)
C1 C6 1.553(5)
C2 C3 1.523(6)
C3 C4 1.523(6)
C4 C5 1.515(6)
C5 C6 1.534(6)
C7 C12 1.529(6)
C7 C8 1.526(6)
C8 C9 1.529(5)
C9 C10 1.515(7)
C10 C11 1.518(6)
C11 C12 1.531(6)
C13 C14 1.473(7)
C13 C18 1.540(6)
C14 C15 1.526(7)
C15 C16 1.523(8)
C16 C17 1.457(8)
C17 C18 1.525(6)
C19 C24 1.522(5)
C19 C20 1.537(5)
C20 C21 1.532(6)
C21 C22 1.524(6)
C22 C23 1.509(6)
C23 C24 1.533(5)
C25 C30 1.530(6)
C25 C26 1.557(6)
C26 C27 1.521(6)
C27 C28 1.517(7)
C28 C29 1.503(7)
C29 C30 1.537(6)
C31 C36 1.522(6)
C31 C32 1.545(5)
C32 C33 1.530(6)
C33 C34 1.514(7)
C34 C35 1.525(6)
C35 C36 1.535(6)
C37 C38 1.469(6)
C38 C43 1.393(6)
C38 C39 1.412(6)
C39 C40 1.367(7)
C40 C41 1.367(9)
C41 C42 1.374(9)
C42 C43 1.385(7)
C1 H1 0.9600
C2 H2A 0.9602
C2 H2B 0.9598
C3 H3A 0.9599
C3 H3B 0.9600
C4 H4A 0.9600
C4 H4B 0.9599
C5 H5A 0.9600
C5 H5B 0.9599
C6 H6A 0.9600
C6 H6B 0.9601
C7 H7 0.9602
C8 H8A 0.9598
C8 H8B 0.9601
C9 H9A 0.9600
C9 H9B 0.9599
C10 H10A 0.9602
C10 H10B 0.9601
C11 H11A 0.9600
C11 H11B 0.9599
C12 H12A 0.9602
C12 H12B 0.9600
C13 H13 0.9599
C14 H14A 0.9599
C14 H14B 0.9599
C15 H15A 0.9599
C15 H15B 0.9601
C16 H16A 0.9601
C16 H16B 0.9601
C17 H17A 0.9600
C17 H17B 0.9599
C18 H18A 0.9599
C18 H18B 0.9601
C19 H19 0.9600
C20 H20A 0.9598
C20 H20B 0.9600
C21 H21A 0.9599
C21 H21B 0.9601
C22 H22A 0.9599
C22 H22B 0.9600
C23 H23A 0.9600
C23 H23B 0.9600
C24 H24A 0.9600
C24 H24B 0.9600
C25 H25 0.9599
C26 H26A 0.9600
C26 H26B 0.9600
C27 H27A 0.9599
C27 H27B 0.9602
C28 H28A 0.9601
C28 H28B 0.9598
C29 H29A 0.9598
C29 H29B 0.9600
C30 H30A 0.9598
C30 H30B 0.9601
C31 H31 0.9600
C32 H32A 0.9600
C32 H32B 0.9602
C33 H33A 0.9599
C33 H33B 0.9599
C34 H34A 0.9601
C34 H34B 0.9598
C35 H35A 0.9598
C35 H35B 0.9600
C36 H36A 0.9601
C36 H36B 0.9600
C37 H37 0.9599
C39 H39 0.9600
C40 H40 0.9600
C41 H41 0.9601
C42 H42 0.9599
C43 H43 0.9601
